data_8103068
loop_
_publ_author_name
'Liu-Shui Yan'
'De-He Huang'
'Yuan Chen'

_publ_section_title
;
 Refinement of the crystal structure of
 bis[N'-(3-phenylallylidene)isonicotinohydrazide] hydrate, 2C15H13N3O
 &#x00B7; H2O
;
_journal_issue 1
_journal_name_full 'Zeitschrift f\"ur Kristallographie - New Crystal Structures'
_journal_page_first 135
_journal_volume 226
_journal_year 2011
_chemical_formula_sum 'C15 H14 N3 O1.5'
_chemical_formula_weight 260.29
_chemical_name_systematic
; 
N'-(3-Phenylallylidene)isonicotinohydrazide-water (2:1): 
C~15~H~13~N~3~O~2~.H~2~O
;
_space_group_IT_number 7
_symmetry_cell_setting monoclinic
_symmetry_space_group_name_Hall 'P -2yc'
_symmetry_space_group_name_H-M 'P 1 c 1'
_atom_sites_solution_hydrogens geom
_atom_sites_solution_primary direct
_atom_sites_solution_secondary difmap
_audit_creation_method SHELXL-97
_cell_angle_alpha 90.00
_cell_angle_beta 105.4380(10)
_cell_angle_gamma 90.00
_cell_formula_units_Z 4
_cell_length_a 12.7035(13)
_cell_length_b 11.0116(11)
_cell_length_c 10.0708(10)
_cell_measurement_reflns_used 2749
_cell_measurement_temperature 296(2)
_cell_measurement_theta_max 22.16
_cell_measurement_theta_min 2.49
_cell_volume 1357.9(2)
_computing_cell_refinement 'Bruker SAINT'
_computing_data_collection 'Bruker APEX2'
_computing_data_reduction 'Bruker SAINT'
_computing_molecular_graphics 'Bruker SHELXTL'
_computing_publication_material 'Bruker SHELXTL'
_computing_structure_refinement 'SHELXL-97 (Sheldrick, 2008)'
_computing_structure_solution 'SHELXS-97 (Sheldrick, 2008)'
_diffrn_ambient_temperature 296(2)
_diffrn_measured_fraction_theta_full 0.996
_diffrn_measured_fraction_theta_max 0.996
_diffrn_measurement_device_type 'Bruker APEX-II CCD'
_diffrn_measurement_method '\f and \w scans'
_diffrn_radiation_monochromator graphite
_diffrn_radiation_source 'fine-focus sealed tube'
_diffrn_radiation_type MoK\a
_diffrn_radiation_wavelength 0.71073
_diffrn_reflns_av_R_equivalents 0.0314
_diffrn_reflns_av_sigmaI/netI 0.0282
_diffrn_reflns_limit_h_max 15
_diffrn_reflns_limit_h_min -16
_diffrn_reflns_limit_k_max 14
_diffrn_reflns_limit_k_min -14
_diffrn_reflns_limit_l_max 12
_diffrn_reflns_limit_l_min -13
_diffrn_reflns_number 12065
_diffrn_reflns_theta_full 27.50
_diffrn_reflns_theta_max 27.50
_diffrn_reflns_theta_min 2.49
_exptl_absorpt_coefficient_mu 0.085
_exptl_absorpt_correction_T_max 0.9941
_exptl_absorpt_correction_T_min 0.9714
_exptl_absorpt_correction_type multi-scan
_exptl_absorpt_process_details sadabs
_exptl_crystal_colour colourless
_exptl_crystal_density_diffrn 1.273
_exptl_crystal_density_method 'not measured'
_exptl_crystal_description block
_exptl_crystal_F_000 548
_exptl_crystal_size_max 0.34
_exptl_crystal_size_mid 0.16
_exptl_crystal_size_min 0.07
_refine_diff_density_max 0.113
_refine_diff_density_min -0.156
_refine_diff_density_rms 0.030
_refine_ls_abs_structure_details 'Flack H D (1983), Acta Cryst. A39, 876-881'
_refine_ls_abs_structure_Flack 0(10)
_refine_ls_extinction_method none
_refine_ls_goodness_of_fit_ref 0.993
_refine_ls_hydrogen_treatment constr
_refine_ls_matrix_type full
_refine_ls_number_parameters 352
_refine_ls_number_reflns 3112
_refine_ls_number_restraints 5
_refine_ls_restrained_S_all 0.992
_refine_ls_R_factor_all 0.0606
_refine_ls_R_factor_gt 0.0369
_refine_ls_shift/su_max 0.000
_refine_ls_shift/su_mean 0.000
_refine_ls_structure_factor_coef Fsqd
_refine_ls_weighting_details 'calc w=1/[\s^2^(Fo^2^)+(0.0265P)^2^+0.1823P] where P=(Fo^2^+2Fc^2^)/3'
_refine_ls_weighting_scheme calc
_refine_ls_wR_factor_gt 0.0690
_refine_ls_wR_factor_ref 0.0775
_reflns_number_gt 2275
_reflns_number_total 3112
_reflns_threshold_expression >2sigma(I)
_cod_data_source_file 1267-3200.cff
_cod_data_source_block a
_cod_depositor_comments
;
The following automatic conversions were performed:

'_symmetry_cell_setting' value 'Monoclinic' changed to 'monoclinic'
according to /home/saulius/struct/CIF-dictionaries/cif_core.dic
dictionary named 'cif_core.dic' version 2.4.1 from 2010-06-29.

Automatic conversion script
Id: cif_fix_values 1715 2011-07-08 13:25:40Z adriana 
;
_cod_original_sg_symbol_H-M Pc
_cod_database_code 8103068

loop_
_symmetry_equiv_pos_as_xyz
'x, y, z'
'x, -y, z+1/2'

loop_
_atom_site_label
_atom_site_type_symbol
_atom_site_fract_x
_atom_site_fract_y
_atom_site_fract_z
_atom_site_U_iso_or_equiv
_atom_site_adp_type
_atom_site_occupancy
_atom_site_symmetry_multiplicity
_atom_site_calc_flag
_atom_site_refinement_flags
C2 C 0.4950(3) 0.2723(3) -0.4881(3) 0.0711(9) Uani 1 1 d .
H2 H 0.4506 0.2045 -0.5137 0.085 Uiso 1 1 calc R
C1 C 0.5756(2) 0.2716(3) -0.3658(3) 0.0579(7) Uani 1 1 d .
H1 H 0.5855 0.2030 -0.3100 0.070 Uiso 1 1 calc R
C6 C 0.6425(2) 0.3722(2) -0.3246(3) 0.0481(6) Uani 1 1 d .
C5 C 0.6252(2) 0.4736(3) -0.4096(3) 0.0590(7) Uani 1 1 d .
H5 H 0.6677 0.5427 -0.3833 0.071 Uiso 1 1 calc R
C4 C 0.5449(3) 0.4725(3) -0.5332(3) 0.0704(9) Uani 1 1 d .
H4 H 0.5350 0.5402 -0.5903 0.084 Uiso 1 1 calc R
C7 C 0.7272(2) 0.3698(2) -0.1934(3) 0.0511(7) Uani 1 1 d .
H7 H 0.7299 0.3007 -0.1396 0.061 Uiso 1 1 calc R
N3 N 0.93311(17) 0.54420(19) 0.0374(2) 0.0470(5) Uani 1 1 d .
N2 N 0.99984(17) 0.53563(18) 0.1705(2) 0.0452(5) Uani 1 1 d .
H2A H 1.0103 0.4668 0.2123 0.054 Uiso 1 1 calc R
C10 C 1.0477(2) 0.6361(2) 0.2326(3) 0.0467(6) Uani 1 1 d .
C11 C 1.1166(2) 0.6210(2) 0.3772(3) 0.0431(6) Uani 1 1 d .
C12 C 1.1917(2) 0.5285(2) 0.4169(3) 0.0520(7) Uani 1 1 d .
H12 H 1.1980 0.4681 0.3549 0.062 Uiso 1 1 calc R
C13 C 1.2573(3) 0.5273(3) 0.5506(3) 0.0624(8) Uani 1 1 d .
H13 H 1.3085 0.4654 0.5759 0.075 Uiso 1 1 calc R
C3 C 0.4797(2) 0.3721(4) -0.5723(3) 0.0721(9) Uani 1 1 d .
H3 H 0.4257 0.3719 -0.6553 0.087 Uiso 1 1 calc R
C14 C 1.1774(3) 0.6965(3) 0.6050(3) 0.0698(9) Uani 1 1 d .
H14 H 1.1714 0.7544 0.6698 0.084 Uiso 1 1 calc R
C15 C 1.1093(2) 0.7064(2) 0.4740(3) 0.0550(7) Uani 1 1 d .
H15 H 1.0593 0.7697 0.4513 0.066 Uiso 1 1 calc R
C16 C -0.2696(2) -0.2208(3) -0.1203(3) 0.0580(7) Uani 1 1 d .
H16 H -0.2880 -0.2983 -0.0972 0.070 Uiso 1 1 calc R
C17 C -0.1950(2) -0.1553(2) -0.0211(3) 0.0499(6) Uani 1 1 d .
H17 H -0.1630 -0.1894 0.0647 0.060 Uiso 1 1 calc R
C18 C -0.1685(2) -0.0392(2) -0.0508(3) 0.0440(6) Uani 1 1 d .
C19 C -0.2177(2) 0.0056(3) -0.1806(3) 0.0594(7) Uani 1 1 d .
H19 H -0.2032 0.0840 -0.2052 0.071 Uiso 1 1 calc R
C20 C -0.2885(3) -0.0684(4) -0.2724(3) 0.0762(10) Uani 1 1 d .
H20 H -0.3194 -0.0377 -0.3602 0.091 Uiso 1 1 calc R
C21 C -0.0965(2) 0.0449(2) 0.0501(3) 0.0483(6) Uani 1 1 d .
C22 C 0.1208(2) 0.0106(2) 0.3435(3) 0.0485(6) Uani 1 1 d .
H22 H 0.1401 -0.0679 0.3257 0.058 Uiso 1 1 calc R
C23 C 0.1830(2) 0.0734(2) 0.4644(3) 0.0520(7) Uani 1 1 d .
H23 H 0.1638 0.1525 0.4804 0.062 Uiso 1 1 calc R
C24 C 0.2670(2) 0.0215(2) 0.5537(3) 0.0507(6) Uani 1 1 d .
H24 H 0.2839 -0.0569 0.5322 0.061 Uiso 1 1 calc R
C25 C 0.3363(2) 0.0718(3) 0.6814(3) 0.0493(6) Uani 1 1 d .
C26 C 0.4249(2) 0.0054(3) 0.7568(3) 0.0592(7) Uani 1 1 d .
H26 H 0.4383 -0.0710 0.7255 0.071 Uiso 1 1 calc R
C27 C 0.4934(3) 0.0494(3) 0.8767(3) 0.0697(9) Uani 1 1 d .
H27 H 0.5529 0.0035 0.9245 0.084 Uiso 1 1 calc R
C28 C 0.4740(3) 0.1617(3) 0.9263(3) 0.0697(9) Uani 1 1 d .
H28 H 0.5199 0.1920 1.0074 0.084 Uiso 1 1 calc R
C29 C 0.3854(2) 0.2283(3) 0.8534(3) 0.0663(8) Uani 1 1 d .
H29 H 0.3712 0.3037 0.8865 0.080 Uiso 1 1 calc R
C30 C 0.3176(2) 0.1848(3) 0.7326(3) 0.0566(7) Uani 1 1 d .
H30 H 0.2586 0.2314 0.6846 0.068 Uiso 1 1 calc R
N1 N 1.2515(2) 0.6089(3) 0.6444(2) 0.0679(7) Uani 1 1 d .
C8 C 0.8001(2) 0.4549(2) -0.1433(3) 0.0480(6) Uani 1 1 d .
H8 H 0.8037 0.5212 -0.1991 0.058 Uiso 1 1 calc R
C9 C 0.8742(2) 0.4513(2) -0.0079(3) 0.0473(6) Uani 1 1 d .
H9 H 0.8792 0.3820 0.0463 0.057 Uiso 1 1 calc R
N4 N -0.3164(2) -0.1806(3) -0.2459(3) 0.0699(7) Uani 1 1 d .
N5 N -0.01905(17) -0.00833(18) 0.1528(2) 0.0460(5) Uani 1 1 d .
H5A H -0.0064 -0.0849 0.1507 0.055 Uiso 1 1 calc R
N6 N 0.03889(17) 0.06215(18) 0.2603(2) 0.0489(5) Uani 1 1 d .
O1 O 1.03652(18) 0.73642(16) 0.1771(2) 0.0699(6) Uani 1 1 d .
O2 O -0.10853(18) 0.15431(16) 0.0411(2) 0.0713(6) Uani 1 1 d .
O3 O 0.99102(18) 0.31965(16) 0.3141(2) 0.0725(6) Uani 1 1 d D
H1W H 0.9895 0.3190 0.3964 0.109 Uiso 1 1 d RD
H2W H 0.9809 0.2497 0.2811 0.109 Uiso 1 1 d RD

loop_
_atom_site_aniso_label
_atom_site_aniso_U_11
_atom_site_aniso_U_22
_atom_site_aniso_U_33
_atom_site_aniso_U_23
_atom_site_aniso_U_13
_atom_site_aniso_U_12
C2 0.060(2) 0.085(2) 0.064(2) -0.0175(18) 0.0084(16) -0.0204(18)
C1 0.0603(18) 0.0574(17) 0.0530(17) -0.0033(14) 0.0096(14) -0.0102(14)
C6 0.0488(15) 0.0485(15) 0.0442(15) -0.0031(12) 0.0075(12) -0.0022(12)
C5 0.0530(17) 0.0537(17) 0.0635(18) 0.0051(14) 0.0038(15) 0.0002(14)
C4 0.062(2) 0.078(2) 0.063(2) 0.0143(17) 0.0025(17) 0.0113(18)
C7 0.0558(17) 0.0461(15) 0.0459(15) 0.0002(12) 0.0040(13) -0.0010(12)
N3 0.0471(12) 0.0422(12) 0.0442(13) 0.0026(9) -0.0010(10) -0.0011(10)
N2 0.0504(13) 0.0342(11) 0.0443(13) 0.0042(9) 0.0009(11) -0.0012(9)
C10 0.0426(14) 0.0381(14) 0.0535(16) 0.0027(12) 0.0023(13) -0.0013(11)
C11 0.0426(14) 0.0389(13) 0.0453(15) -0.0006(11) 0.0070(12) -0.0039(11)
C12 0.0538(17) 0.0525(16) 0.0458(16) -0.0027(12) 0.0064(14) 0.0052(13)
C13 0.0584(19) 0.074(2) 0.0493(18) 0.0038(16) 0.0040(15) 0.0078(16)
C3 0.050(2) 0.102(3) 0.056(2) -0.0026(19) -0.0017(15) 0.0011(18)
C14 0.093(2) 0.068(2) 0.0517(18) -0.0154(16) 0.0248(18) -0.0142(18)
C15 0.0638(18) 0.0440(15) 0.0584(18) -0.0031(13) 0.0182(15) 0.0005(13)
C16 0.0521(16) 0.0535(16) 0.064(2) -0.0072(14) 0.0078(15) -0.0057(13)
C17 0.0472(15) 0.0468(15) 0.0486(15) -0.0006(12) 0.0001(13) 0.0015(12)
C18 0.0379(13) 0.0460(14) 0.0454(15) -0.0004(11) 0.0062(11) 0.0017(11)
C19 0.0543(17) 0.0687(19) 0.0501(16) 0.0115(14) 0.0051(14) -0.0044(14)
C20 0.064(2) 0.108(3) 0.0453(17) 0.0097(18) -0.0049(15) -0.011(2)
C21 0.0464(15) 0.0429(15) 0.0525(16) 0.0022(12) 0.0080(13) -0.0001(12)
C22 0.0467(15) 0.0406(14) 0.0537(16) -0.0024(12) 0.0057(13) -0.0029(12)
C23 0.0505(15) 0.0440(14) 0.0544(16) -0.0044(13) 0.0016(13) -0.0003(13)
C24 0.0509(16) 0.0431(13) 0.0544(16) -0.0043(13) 0.0076(13) -0.0025(13)
C25 0.0444(15) 0.0519(15) 0.0492(15) 0.0010(12) 0.0082(12) -0.0059(12)
C26 0.0569(18) 0.0600(17) 0.0539(17) 0.0025(14) 0.0032(14) 0.0054(14)
C27 0.065(2) 0.077(2) 0.0569(19) 0.0087(17) -0.0023(16) 0.0041(17)
C28 0.062(2) 0.090(2) 0.0502(18) -0.0069(16) 0.0023(16) -0.0126(18)
C29 0.063(2) 0.0669(19) 0.065(2) -0.0173(16) 0.0109(17) -0.0064(16)
C30 0.0471(16) 0.0563(16) 0.0607(18) -0.0063(14) 0.0045(14) 0.0009(13)
N1 0.0762(18) 0.0799(18) 0.0417(13) 0.0011(13) 0.0051(13) -0.0094(15)
C8 0.0511(15) 0.0454(15) 0.0441(15) -0.0017(11) 0.0068(13) 0.0010(12)
C9 0.0487(15) 0.0418(13) 0.0472(15) 0.0013(11) 0.0053(13) 0.0013(12)
N4 0.0602(16) 0.086(2) 0.0568(17) -0.0067(15) 0.0034(13) -0.0124(15)
N5 0.0473(13) 0.0320(10) 0.0510(13) -0.0042(10) -0.0003(10) -0.0005(10)
N6 0.0501(13) 0.0388(11) 0.0508(13) -0.0048(10) 0.0010(11) -0.0075(10)
O1 0.0749(13) 0.0387(10) 0.0763(14) 0.0103(10) -0.0145(11) -0.0060(9)
O2 0.0789(15) 0.0375(10) 0.0813(14) 0.0063(10) -0.0071(12) 0.0007(10)
O3 0.1228(19) 0.0381(10) 0.0622(13) -0.0016(9) 0.0344(13) -0.0035(11)

loop_
_atom_type_symbol
_atom_type_description
_atom_type_scat_dispersion_real
_atom_type_scat_dispersion_imag
_atom_type_scat_source
C C 0.0033 0.0000 'International Tables Vol C Tables 4.2.6.8 and 6.1.1.4'
H H 0.0000 0.0000 'International Tables Vol C Tables 4.2.6.8 and 6.1.1.4'
N N 0.0061 0.0000 'International Tables Vol C Tables 4.2.6.8 and 6.1.1.4'
O O 0.0106 0.0000 'International Tables Vol C Tables 4.2.6.8 and 6.1.1.4'

loop_
_geom_angle_atom_site_label_1
_geom_angle_atom_site_label_2
_geom_angle_atom_site_label_3
_geom_angle
C3 C2 C1 120.5(3)
C3 C2 H2 119.7
C1 C2 H2 119.7
C2 C1 C6 120.8(3)
C2 C1 H1 119.6
C6 C1 H1 119.6
C5 C6 C1 118.2(3)
C5 C6 C7 121.9(2)
C1 C6 C7 119.9(2)
C4 C5 C6 120.4(3)
C4 C5 H5 119.8
C6 C5 H5 119.8
C3 C4 C5 120.6(3)
C3 C4 H4 119.7
C5 C4 H4 119.7
C8 C7 C6 127.2(2)
C8 C7 H7 116.4
C6 C7 H7 116.4
C9 N3 N2 116.1(2)
C10 N2 N3 118.80(19)
C10 N2 H2A 120.6
N3 N2 H2A 120.6
O1 C10 N2 123.3(2)
O1 C10 C11 120.7(2)
N2 C10 C11 116.0(2)
C12 C11 C15 118.1(3)
C12 C11 C10 123.0(2)
C15 C11 C10 118.8(2)
C11 C12 C13 118.7(3)
C11 C12 H12 120.7
C13 C12 H12 120.7
N1 C13 C12 123.9(3)
N1 C13 H13 118.1
C12 C13 H13 118.1
C4 C3 C2 119.5(3)
C4 C3 H3 120.3
C2 C3 H3 120.3
N1 C14 C15 123.8(3)
N1 C14 H14 118.1
C15 C14 H14 118.1
C11 C15 C14 118.8(3)
C11 C15 H15 120.6
C14 C15 H15 120.6
N4 C16 C17 124.3(3)
N4 C16 H16 117.9
C17 C16 H16 117.9
C18 C17 C16 119.2(3)
C18 C17 H17 120.4
C16 C17 H17 120.4
C17 C18 C19 117.6(2)
C17 C18 C21 124.7(2)
C19 C18 C21 117.6(2)
C20 C19 C18 118.4(3)
C20 C19 H19 120.8
C18 C19 H19 120.8
N4 C20 C19 125.3(3)
N4 C20 H20 117.4
C19 C20 H20 117.4
O2 C21 N5 122.5(2)
O2 C21 C18 121.5(2)
N5 C21 C18 116.1(2)
N6 C22 C23 120.5(2)
N6 C22 H22 119.7
C23 C22 H22 119.7
C24 C23 C22 121.9(2)
C24 C23 H23 119.1
C22 C23 H23 119.1
C23 C24 C25 128.4(3)
C23 C24 H24 115.8
C25 C24 H24 115.8
C26 C25 C30 117.6(3)
C26 C25 C24 119.6(3)
C30 C25 C24 122.9(2)
C27 C26 C25 121.8(3)
C27 C26 H26 119.1
C25 C26 H26 119.1
C28 C27 C26 120.0(3)
C28 C27 H27 120.0
C26 C27 H27 120.0
C27 C28 C29 118.9(3)
C27 C28 H28 120.5
C29 C28 H28 120.5
C28 C29 C30 121.0(3)
C28 C29 H29 119.5
C30 C29 H29 119.5
C29 C30 C25 120.7(3)
C29 C30 H30 119.7
C25 C30 H30 119.7
C13 N1 C14 116.7(3)
C7 C8 C9 124.0(2)
C7 C8 H8 118.0
C9 C8 H8 118.0
N3 C9 C8 119.3(2)
N3 C9 H9 120.3
C8 C9 H9 120.3
C16 N4 C20 115.2(3)
C21 N5 N6 118.9(2)
C21 N5 H5A 120.5
N6 N5 H5A 120.5
C22 N6 N5 115.9(2)
H1W O3 H2W 110.3

loop_
_geom_bond_atom_site_label_1
_geom_bond_atom_site_label_2
_geom_bond_distance
C2 C3 1.370(5)
C2 C1 1.376(4)
C2 H2 0.9300
C1 C6 1.391(4)
C1 H1 0.9300
C6 C5 1.388(4)
C6 C7 1.465(4)
C5 C4 1.383(4)
C5 H5 0.9300
C4 C3 1.375(5)
C4 H4 0.9300
C7 C8 1.319(3)
C7 H7 0.9300
N3 C9 1.278(3)
N3 N2 1.385(3)
N2 C10 1.335(3)
N2 H2A 0.8600
C10 O1 1.229(3)
C10 C11 1.496(4)
C11 C12 1.380(3)
C11 C15 1.375(4)
C12 C13 1.382(4)
C12 H12 0.9300
C13 N1 1.319(4)
C13 H13 0.9300
C3 H3 0.9300
C14 N1 1.333(4)
C14 C15 1.376(4)
C14 H14 0.9300
C15 H15 0.9300
C16 N4 1.323(4)
C16 C17 1.383(4)
C16 H16 0.9300
C17 C18 1.375(4)
C17 H17 0.9300
C18 C19 1.381(4)
C18 C21 1.494(3)
C19 C20 1.373(4)
C19 H19 0.9300
C20 N4 1.332(4)
C20 H20 0.9300
C21 O2 1.215(3)
C21 N5 1.356(3)
C22 N6 1.281(3)
C22 C23 1.440(4)
C22 H22 0.9300
C23 C24 1.327(4)
C23 H23 0.9300
C24 C25 1.461(4)
C24 H24 0.9300
C25 C26 1.386(4)
C25 C30 1.391(4)
C26 C27 1.375(4)
C26 H26 0.9300
C27 C28 1.380(4)
C27 H27 0.9300
C28 C29 1.380(4)
C28 H28 0.9300
C29 C30 1.377(4)
C29 H29 0.9300
C30 H30 0.9300
C8 C9 1.437(3)
C8 H8 0.9300
C9 H9 0.9300
N5 N6 1.376(3)
N5 H5A 0.8600
O3 H1W 0.8345
O3 H2W 0.8348

loop_
_geom_hbond_atom_site_label_D
_geom_hbond_atom_site_label_H
_geom_hbond_atom_site_label_A
_geom_hbond_distance_DH
_geom_hbond_distance_HA
_geom_hbond_distance_DA
_geom_hbond_angle_DHA
_geom_hbond_site_symmetry_A
_geom_hbond_publ_flag
O3 H2W N6 0.83 2.22 2.980(3) 151.1 1_655 yes
O3 H1W N3 0.83 2.31 2.954(3) 134.3 2_565 yes
N2 H2A O3 0.86 1.97 2.801(3) 163.1 . yes
N5 H5A O1 0.86 2.04 2.893(3) 171.1 1_445 yes

loop_
_geom_torsion_atom_site_label_1
_geom_torsion_atom_site_label_2
_geom_torsion_atom_site_label_3
_geom_torsion_atom_site_label_4
_geom_torsion
C3 C2 C1 C6 0.5(5)
C2 C1 C6 C5 0.5(4)
C2 C1 C6 C7 179.5(3)
C1 C6 C5 C4 -1.5(4)
C7 C6 C5 C4 179.6(3)
C6 C5 C4 C3 1.4(5)
C5 C6 C7 C8 -4.6(5)
C1 C6 C7 C8 176.5(3)
C9 N3 N2 C10 -167.7(2)
N3 N2 C10 O1 -0.8(4)
N3 N2 C10 C11 178.7(2)
O1 C10 C11 C12 -134.4(3)
N2 C10 C11 C12 46.1(4)
O1 C10 C11 C15 42.1(4)
N2 C10 C11 C15 -137.4(3)
C15 C11 C12 C13 -1.3(4)
C10 C11 C12 C13 175.2(2)
C11 C12 C13 N1 1.1(5)
C5 C4 C3 C2 -0.3(5)
C1 C2 C3 C4 -0.7(5)
C12 C11 C15 C14 0.5(4)
C10 C11 C15 C14 -176.1(3)
N1 C14 C15 C11 0.5(5)
N4 C16 C17 C18 1.9(4)
C16 C17 C18 C19 -0.8(4)
C16 C17 C18 C21 174.8(3)
C17 C18 C19 C20 -0.9(4)
C21 C18 C19 C20 -176.8(3)
C18 C19 C20 N4 1.7(5)
C17 C18 C21 O2 -150.1(3)
C19 C18 C21 O2 25.5(4)
C17 C18 C21 N5 28.6(4)
C19 C18 C21 N5 -155.8(2)
N6 C22 C23 C24 178.8(3)
C22 C23 C24 C25 -178.7(3)
C23 C24 C25 C26 -176.0(3)
C23 C24 C25 C30 4.2(5)
C30 C25 C26 C27 -1.1(4)
C24 C25 C26 C27 179.1(3)
C25 C26 C27 C28 1.0(5)
C26 C27 C28 C29 -0.2(5)
C27 C28 C29 C30 -0.6(5)
C28 C29 C30 C25 0.6(5)
C26 C25 C30 C29 0.3(4)
C24 C25 C30 C29 -179.9(3)
C12 C13 N1 C14 0.0(5)
C15 C14 N1 C13 -0.8(5)
C6 C7 C8 C9 173.9(3)
N2 N3 C9 C8 177.9(2)
C7 C8 C9 N3 -172.0(3)
C17 C16 N4 C20 -1.2(5)
C19 C20 N4 C16 -0.7(5)
O2 C21 N5 N6 8.4(4)
C18 C21 N5 N6 -170.3(2)
C23 C22 N6 N5 -176.1(2)
C21 N5 N6 C22 -170.6(2)
